data_7705331
loop_
_publ_author_name
'Rom, Tanmay'
'Paul, Avijit Kumar'

_publ_section_title
;
 Role of aromatic <i>vs.</i> aliphatic amine for the variation of
 structural, electrical and catalytic behaviors in a series of silver
 phosphonate extended hybrid solids.
;
_journal_issue 39
_journal_name_full 'Dalton transactions (Cambridge, England : 2003)'
_journal_page_first 13618
_journal_page_last 13634
_journal_paper_doi 10.1039/d0dt02796k
_journal_volume 49
_journal_year 2020
_chemical_formula_sum 'C11 H10 Ag N2 O8 P2'
_chemical_formula_weight 468.02
_chemical_name_common '1D Silver diphosphonate'
_space_group_IT_number 13
_space_group_name_Hall '-P 2yac'
_space_group_name_H-M_alt 'P 1 2/n 1'
_symmetry_cell_setting monoclinic
_symmetry_space_group_name_H-M 'P 1 2/n 1'
_atom_sites_solution_hydrogens geom
_atom_sites_solution_primary direct
_atom_sites_solution_secondary difmap
_audit_update_record
;
2020-07-08 deposited with the CCDC.	2020-09-01 downloaded from the CCDC.
;
_cell_angle_alpha 90.00
_cell_angle_beta 92.130(3)
_cell_angle_gamma 90.00
_cell_formula_units_Z 2
_cell_length_a 5.4579(5)
_cell_length_b 10.4871(9)
_cell_length_c 13.0653(12)
_cell_measurement_reflns_used 1461
_cell_measurement_temperature 296(2)
_cell_measurement_theta_max 26.00
_cell_measurement_theta_min 1.94
_cell_volume 747.31(12)
_computing_structure_refinement 'SHELXL-97 (Sheldrick, 2008)'
_diffrn_ambient_temperature 296(2)
_diffrn_measured_fraction_theta_full 0.990
_diffrn_measured_fraction_theta_max 0.990
_diffrn_measurement_device_type 'Bruker D8 Quest PHOTON II diffractometer'
_diffrn_measurement_method '\f and \w scans'
_diffrn_radiation_monochromator graphite
_diffrn_radiation_source 'fine-focus sealed tube'
_diffrn_radiation_type MoK\a
_diffrn_radiation_wavelength 0.71073
_diffrn_reflns_av_R_equivalents 0.0200
_diffrn_reflns_av_sigmaI/netI 0.0290
_diffrn_reflns_limit_h_max 6
_diffrn_reflns_limit_h_min -6
_diffrn_reflns_limit_k_max 12
_diffrn_reflns_limit_k_min -8
_diffrn_reflns_limit_l_max 16
_diffrn_reflns_limit_l_min -12
_diffrn_reflns_number 2952
_diffrn_reflns_theta_full 26.00
_diffrn_reflns_theta_max 26.00
_diffrn_reflns_theta_min 1.94
_exptl_absorpt_coefficient_mu 1.609
_exptl_absorpt_correction_T_max 0.8687
_exptl_absorpt_correction_T_min 0.6270
_exptl_absorpt_correction_type multi-scan
_exptl_absorpt_process_details '(SADABS; Sheldrick, 1996)'
_exptl_crystal_colour 'light brown'
_exptl_crystal_density_diffrn 2.080
_exptl_crystal_density_method 'not measured'
_exptl_crystal_description 'Rod like'
_exptl_crystal_F_000 462
_exptl_crystal_size_max 0.32
_exptl_crystal_size_mid 0.16
_exptl_crystal_size_min 0.09
_refine_diff_density_max 0.566
_refine_diff_density_min -0.738
_refine_diff_density_rms 0.132
_refine_ls_extinction_method none
_refine_ls_goodness_of_fit_ref 1.348
_refine_ls_hydrogen_treatment mixed
_refine_ls_matrix_type full
_refine_ls_number_parameters 114
_refine_ls_number_reflns 1461
_refine_ls_number_restraints 0
_refine_ls_restrained_S_all 1.348
_refine_ls_R_factor_all 0.0532
_refine_ls_R_factor_gt 0.0501
_refine_ls_shift/su_max 0.002
_refine_ls_shift/su_mean 0.000
_refine_ls_structure_factor_coef Fsqd
_refine_ls_weighting_details 'calc w=1/[\s^2^(Fo^2^)+(0.0000P)^2^+6.6543P] where P=(Fo^2^+2Fc^2^)/3'
_refine_ls_weighting_scheme calc
_refine_ls_wR_factor_gt 0.1260
_refine_ls_wR_factor_ref 0.1319
_reflns_number_gt 1384
_reflns_number_total 1461
_reflns_threshold_expression >2\s(I)
_cod_data_source_file d0dt02796k2.cif
_cod_data_source_block shelx
_cod_depositor_comments 'Adding full bibliography for 7705328--7705331.cif.'
_cod_original_sg_symbol_H-M P2/n
_cod_database_code 7705331

loop_
_symmetry_equiv_pos_as_xyz
'x, y, z'
'-x+1/2, y, -z+1/2'
'-x, -y, -z'
'x-1/2, -y, z-1/2'

loop_
_atom_site_label
_atom_site_type_symbol
_atom_site_fract_x
_atom_site_fract_y
_atom_site_fract_z
_atom_site_U_iso_or_equiv
_atom_site_adp_type
_atom_site_occupancy
_atom_site_symmetry_multiplicity
_atom_site_calc_flag
_atom_site_refinement_flags
_atom_site_disorder_assembly
_atom_site_disorder_group
Ag1 Ag 0.2500 0.20862(8) 0.7500 0.0397(3) Uani 1 2 d S . .
N1 N 0.5226(10) 0.1288(5) 0.6448(4) 0.0286(12) Uani 1 1 d . . .
C3 C 0.9011(11) 0.0267(6) 0.5308(5) 0.0220(13) Uani 1 1 d . . .
C1 C 0.6600(12) 0.2035(7) 0.5877(5) 0.0302(15) Uani 1 1 d . . .
H1 H 0.6266 0.2904 0.5855 0.036 Uiso 1 1 calc R . .
C2 C 0.8501(12) 0.1569(7) 0.5318(5) 0.0287(14) Uani 1 1 d . . .
H2 H 0.9446 0.2127 0.4945 0.034 Uiso 1 1 calc R . .
C4 C 0.7552(13) -0.0499(7) 0.5905(5) 0.0315(15) Uani 1 1 d . . .
H4 H 0.7815 -0.1375 0.5933 0.038 Uiso 1 1 calc R . .
C5 C 0.5721(13) 0.0044(7) 0.6453(5) 0.0310(15) Uani 1 1 d . . .
H5 H 0.4775 -0.0487 0.6850 0.037 Uiso 1 1 calc R . .
P1 P 0.0716(3) 0.50995(16) 0.65662(12) 0.0231(4) Uani 1 1 d . . .
O1 O -0.0449(9) 0.4017(4) 0.7165(4) 0.0304(11) Uani 1 1 d . . .
O2 O 0.2640(9) 0.4509(5) 0.5856(4) 0.0367(12) Uani 1 1 d . . .
O3 O -0.1089(8) 0.5932(5) 0.5986(3) 0.0293(11) Uani 1 1 d . . .
C6 C 0.2500 0.6073(9) 0.7500 0.032(2) Uani 1 2 d S . .
O4 O 0.4306(14) 0.6864(7) 0.6914(6) 0.081(3) Uani 1 1 d . . .
H2A H 0.224(16) 0.444(8) 0.519(7) 0.05(3) Uiso 1 1 d . . .

loop_
_atom_site_aniso_label
_atom_site_aniso_U_11
_atom_site_aniso_U_22
_atom_site_aniso_U_33
_atom_site_aniso_U_23
_atom_site_aniso_U_13
_atom_site_aniso_U_12
Ag1 0.0382(5) 0.0346(5) 0.0480(5) 0.000 0.0238(4) 0.000
N1 0.027(3) 0.030(3) 0.029(3) -0.007(2) 0.002(2) 0.001(2)
C3 0.021(3) 0.027(3) 0.017(3) -0.006(2) -0.001(2) 0.003(3)
C1 0.030(3) 0.021(3) 0.040(4) -0.006(3) 0.003(3) 0.001(3)
C2 0.028(3) 0.025(3) 0.033(4) -0.002(3) 0.005(3) 0.000(3)
C4 0.039(4) 0.024(3) 0.032(4) 0.006(3) 0.009(3) 0.009(3)
C5 0.038(4) 0.029(4) 0.027(4) 0.005(3) 0.006(3) 0.004(3)
P1 0.0244(8) 0.0225(8) 0.0217(8) 0.0006(6) -0.0102(6) 0.0010(7)
O1 0.039(3) 0.020(2) 0.032(3) 0.001(2) -0.004(2) -0.006(2)
O2 0.030(3) 0.051(3) 0.028(3) -0.008(2) -0.009(2) 0.014(2)
O3 0.027(2) 0.035(3) 0.025(2) 0.001(2) -0.0089(19) 0.008(2)
C6 0.034(5) 0.022(5) 0.039(6) 0.000 -0.022(4) 0.000
O4 0.076(5) 0.063(5) 0.100(6) 0.050(4) -0.042(4) -0.039(4)

loop_
_atom_type_symbol
_atom_type_description
_atom_type_scat_dispersion_real
_atom_type_scat_dispersion_imag
_atom_type_scat_source
C C 0.0033 0.0016 'International Tables Vol C Tables 4.2.6.8 and 6.1.1.4'
H H 0.0000 0.0000 'International Tables Vol C Tables 4.2.6.8 and 6.1.1.4'
N N 0.0061 0.0033 'International Tables Vol C Tables 4.2.6.8 and 6.1.1.4'
O O 0.0106 0.0060 'International Tables Vol C Tables 4.2.6.8 and 6.1.1.4'
P P 0.1023 0.0942 'International Tables Vol C Tables 4.2.6.8 and 6.1.1.4'
Ag Ag -0.8971 1.1015 'International Tables Vol C Tables 4.2.6.8 and 6.1.1.4'

loop_
_geom_angle_atom_site_label_1
_geom_angle_atom_site_label_2
_geom_angle_atom_site_label_3
_geom_angle
_geom_angle_site_symmetry_1
_geom_angle_site_symmetry_3
_geom_angle_publ_flag
N1 Ag1 N1 135.8(3) . 2_556 ?
C1 N1 C5 117.4(6) . . ?
C1 N1 Ag1 121.9(5) . . ?
C5 N1 Ag1 120.4(5) . . ?
C4 C3 C2 116.2(6) . . ?
C4 C3 C3 122.0(7) . 3_756 ?
C2 C3 C3 121.7(8) . 3_756 ?
N1 C1 C2 122.6(6) . . ?
N1 C1 H1 118.7 . . ?
C2 C1 H1 118.7 . . ?
C1 C2 C3 120.4(6) . . ?
C1 C2 H2 119.8 . . ?
C3 C2 H2 119.8 . . ?
C5 C4 C3 119.7(6) . . ?
C5 C4 H4 120.1 . . ?
C3 C4 H4 120.1 . . ?
N1 C5 C4 123.7(7) . . ?
N1 C5 H5 118.2 . . ?
C4 C5 H5 118.2 . . ?
O3 P1 O1 114.4(3) . . ?
O3 P1 O2 112.0(3) . . ?
O1 P1 O2 108.2(3) . . ?
O3 P1 C6 109.5(3) . . ?
O1 P1 C6 107.0(3) . . ?
O2 P1 C6 105.3(2) . . ?
P1 O2 H2A 118(6) . . ?
O4 C6 O4 113.7(9) . 2_556 ?
O4 C6 P1 107.8(3) . . ?
O4 C6 P1 107.4(3) 2_556 . ?
O4 C6 P1 107.4(3) . 2_556 ?
O4 C6 P1 107.8(3) 2_556 2_556 ?
P1 C6 P1 112.7(5) . 2_556 ?

loop_
_geom_bond_atom_site_label_1
_geom_bond_atom_site_label_2
_geom_bond_distance
_geom_bond_site_symmetry_2
_geom_bond_publ_flag
Ag1 N1 2.226(5) . ?
Ag1 N1 2.226(6) 2_556 ?
N1 C1 1.332(9) . ?
N1 C5 1.333(9) . ?
C3 C4 1.391(9) . ?
C3 C2 1.393(9) . ?
C3 C3 1.481(12) 3_756 ?
C1 C2 1.381(9) . ?
C1 H1 0.9300 . ?
C2 H2 0.9300 . ?
C4 C5 1.374(10) . ?
C4 H4 0.9300 . ?
C5 H5 0.9300 . ?
P1 O3 1.501(4) . ?
P1 O1 1.530(5) . ?
P1 O2 1.556(5) . ?
P1 C6 1.841(6) . ?
O2 H2A 0.90(9) . ?
C6 O4 1.517(8) . ?
C6 O4 1.517(8) 2_556 ?
C6 P1 1.841(6) 2_556 ?

loop_
_geom_torsion_atom_site_label_1
_geom_torsion_atom_site_label_2
_geom_torsion_atom_site_label_3
_geom_torsion_atom_site_label_4
_geom_torsion
_geom_torsion_site_symmetry_1
_geom_torsion_site_symmetry_2
_geom_torsion_site_symmetry_3
_geom_torsion_site_symmetry_4
_geom_torsion_publ_flag
N1 Ag1 N1 C1 178.1(6) 2_556 . . . ?
N1 Ag1 N1 C5 -9.2(5) 2_556 . . . ?
C5 N1 C1 C2 -1.0(10) . . . . ?
Ag1 N1 C1 C2 171.9(5) . . . . ?
N1 C1 C2 C3 1.9(11) . . . . ?
C4 C3 C2 C1 -1.5(10) . . . . ?
C3 C3 C2 C1 178.1(7) 3_756 . . . ?
C2 C3 C4 C5 0.5(10) . . . . ?
C3 C3 C4 C5 -179.2(7) 3_756 . . . ?
C1 N1 C5 C4 -0.1(11) . . . . ?
Ag1 N1 C5 C4 -173.1(6) . . . . ?
C3 C4 C5 N1 0.3(11) . . . . ?
O3 P1 C6 O4 -73.9(5) . . . . ?
O1 P1 C6 O4 161.6(5) . . . . ?
O2 P1 C6 O4 46.7(6) . . . . ?
O3 P1 C6 O4 49.0(6) . . . 2_556 ?
O1 P1 C6 O4 -75.4(6) . . . 2_556 ?
O2 P1 C6 O4 169.6(5) . . . 2_556 ?
O3 P1 C6 P1 167.7(2) . . . 2_556 ?
O1 P1 C6 P1 43.2(2) . . . 2_556 ?
O2 P1 C6 P1 -71.7(2) . . . 2_556 ?
